data_1517708
loop_
_publ_author_name
'Thangavel Sathiya Kamatchi'
'Nataraj Chitrapriya'
'V.S. Jamal Ahamed'
'Surk-Sik Moon'
'Frank R. Fronczek'
'Karuppannan Natarajan'

_publ_section_title
;
 Ruthenium(II) complexes of 2,2'-bipyridine-5,5'-dicarboxylic acid:
 Synthesis, structure, DNA binding, cytotoxicity and antioxidant activity
;
_journal_name_full
;
Inorganica Chimica Acta
;
_journal_page_first 58
_journal_page_last 67
_journal_volume 404
_journal_year 2013
_chemical_formula_moiety 'C49 H37.96 Cl0.04 N2 O4 P2 Ru, C2 H6 O, H2 O'
_chemical_formula_sum 'C51 H45.96 Cl0.04 N2 O7 P2 Ru'
_chemical_formula_weight 963.20
_space_group_crystal_system monoclinic
_space_group_IT_number 14
_space_group_name_Hall '-P 2yn'
_space_group_name_H-M_alt 'P 1 21/n 1'
_symmetry_space_group_name_Hall '-P 2yn'
_symmetry_space_group_name_H-M 'P 1 21/n 1'
_atom_sites_solution_hydrogens geom
_atom_sites_solution_primary iterative
_atom_sites_solution_secondary difmap
_cell_angle_alpha 90
_cell_angle_beta 92.732(5)
_cell_angle_gamma 90
_cell_formula_units_Z 4
_cell_length_a 11.7251(10)
_cell_length_b 16.2997(15)
_cell_length_c 23.166(2)
_cell_measurement_reflns_used 10327
_cell_measurement_temperature 100.0(5)
_cell_measurement_theta_max 27.878
_cell_measurement_theta_min 2.546
_cell_volume 4422.4(7)
_computing_cell_refinement 'HKL Scalepack (Otwinowski & Minor 1997)'
_computing_data_collection 'COLLECT (Nonius, 2000)'
_computing_data_reduction 'HKL Denzo and Scalepack (Otwinowski & Minor 1997)'
_computing_molecular_graphics
;
O. V. Dolomanov, L. J. Bourhis, R. J. Gildea, J. A. K. Howard and H. Puschmann,
OLEX2: a complete structure solution, refinement and analysis program.
J. Appl. Cryst. (2009). 42, 339-341.
;
_computing_publication_material
;
O. V. Dolomanov, L. J. Bourhis, R. J. Gildea, J. A. K. Howard and H. Puschmann,
OLEX2: a complete structure solution, refinement and analysis program.
J. Appl. Cryst. (2009). 42, 339-341.
;
_computing_structure_refinement
;
olex2.refine (L.J. Bourhis, O.V. Dolomanov, R.J. Gildea, J.A.K. Howard,
H. Puschmann, in preparation, 2011)
;
_computing_structure_solution
;
olex2.solve (L.J. Bourhis, O.V. Dolomanov, R.J. Gildea, J.A.K. Howard,
H. Puschmann, in preparation, 2011)
;
_diffrn_ambient_temperature 100.0(5)
_diffrn_measured_fraction_theta_full 0.998
_diffrn_measured_fraction_theta_max 0.992
_diffrn_measurement_device 'Nonius KappaCCD'
_diffrn_measurement_method ' \w and \f scans '
_diffrn_radiation_monochromator graphite
_diffrn_radiation_type MoK\a
_diffrn_radiation_wavelength 0.71073
_diffrn_reflns_av_R_equivalents 0.0411
_diffrn_reflns_av_unetI/netI 0.0570
_diffrn_reflns_limit_h_max 15
_diffrn_reflns_limit_h_min -15
_diffrn_reflns_limit_k_max 21
_diffrn_reflns_limit_k_min -20
_diffrn_reflns_limit_l_max 30
_diffrn_reflns_limit_l_min -30
_diffrn_reflns_number 50924
_diffrn_reflns_theta_full 25.00
_diffrn_reflns_theta_max 27.92
_diffrn_reflns_theta_min 2.72
_diffrn_source 'fine-focus sealed tube'
_exptl_absorpt_coefficient_mu 0.485
_exptl_absorpt_correction_T_max 0.953
_exptl_absorpt_correction_T_min 0.888
_exptl_absorpt_correction_type multi-scan
_exptl_absorpt_process_details 'HKL Scalepack (Otwinowski & Minor 1997)'
_exptl_crystal_colour orange
_exptl_crystal_density_diffrn 1.447
_exptl_crystal_density_method 'not measured'
_exptl_crystal_description fragment
_exptl_crystal_F_000 1986
_exptl_crystal_size_max 0.25
_exptl_crystal_size_mid 0.20
_exptl_crystal_size_min 0.10
_refine_diff_density_max 1.145
_refine_diff_density_min -0.629
_refine_diff_density_rms 0.086
_refine_ls_extinction_method none
_refine_ls_goodness_of_fit_ref 1.018
_refine_ls_hydrogen_treatment mixed
_refine_ls_matrix_type full
_refine_ls_number_parameters 578
_refine_ls_number_reflns 10528
_refine_ls_number_restraints 2
_refine_ls_restrained_S_all 1.018
_refine_ls_R_factor_all 0.0704
_refine_ls_R_factor_gt 0.0427
_refine_ls_shift/su_max 0.001
_refine_ls_shift/su_mean 0.000
_refine_ls_structure_factor_coef Fsqd
_refine_ls_weighting_details 'calc w=1/[\s^2^(Fo^2^)+(0.0404P)^2^+5.9599P] where P=(Fo^2^+2Fc^2^)/3'
_refine_ls_weighting_scheme calc
_refine_ls_wR_factor_gt 0.0939
_refine_ls_wR_factor_ref 0.1046
_reflns_number_gt 7803
_reflns_number_total 10528
_reflns_threshold_expression I>2\s(I)
_cod_data_source_file ICA-2013-404-58-67.cif
_cod_data_source_block 2P255
_cod_database_code 1517708

loop_
_space_group_symop_id
_space_group_symop_operation_xyz
1 'x, y, z'
2 '-x+1/2, y+1/2, -z+1/2'
3 '-x, -y, -z'
4 'x-1/2, -y-1/2, z-1/2'

loop_
_atom_site_label
_atom_site_type_symbol
_atom_site_fract_x
_atom_site_fract_y
_atom_site_fract_z
_atom_site_U_iso_or_equiv
_atom_site_adp_type
_atom_site_occupancy
_atom_site_symmetry_multiplicity
_atom_site_calc_flag
_atom_site_refinement_flags
_atom_site_disorder_assembly
_atom_site_disorder_group
Ru1 Ru 0.596408(18) 0.310248(14) 0.408154(9) 0.01660(7) Uani 1 1 d D . .
H1R H 0.607(3) 0.3721(15) 0.3550(9) 0.025 Uiso 0.962(2) 1 d PD A 1
Cl1 Cl 0.6176(17) 0.3982(11) 0.3250(6) 0.030 Uiso 0.038(2) 1 d PD A 2
P1 P 0.73931(6) 0.39501(5) 0.45083(3) 0.01717(15) Uani 1 1 d . A .
P2 P 0.45381(6) 0.24742(5) 0.34734(3) 0.01903(16) Uani 1 1 d . A .
O1 O 0.42084(19) 0.42238(14) 0.45590(10) 0.0337(5) Uani 1 1 d . . .
O2 O 0.88951(18) 0.27777(14) 0.22779(9) 0.0297(5) Uani 1 1 d . A .
H20H H 0.9232 0.2833 0.1968 0.045 Uiso 1 1 calc R . .
O3 O 1.00455(19) 0.16829(15) 0.23998(9) 0.0359(6) Uani 1 1 d . A .
O4 O 0.47943(17) 0.19878(13) 0.63281(8) 0.0254(5) Uani 1 1 d . . .
O5 O 0.4383(2) 0.06569(14) 0.62135(11) 0.0425(6) Uani 1 1 d . . .
N1 N 0.72111(19) 0.22974(15) 0.37490(9) 0.0185(5) Uani 1 1 d . A .
N2 N 0.61059(19) 0.21070(14) 0.47118(9) 0.0183(5) Uani 1 1 d . A .
C1 C 0.4870(2) 0.37903(18) 0.43887(12) 0.0222(6) Uani 1 1 d . A .
C2 C 0.7807(2) 0.24545(19) 0.32775(12) 0.0214(6) Uani 1 1 d . . .
H2 H 0.7649 0.2946 0.3069 0.026 Uiso 1 1 calc R A .
C3 C 0.8639(2) 0.1930(2) 0.30840(12) 0.0242(6) Uani 1 1 d . A .
C4 C 0.8865(3) 0.1216(2) 0.33918(13) 0.0312(7) Uani 1 1 d . . .
H4 H 0.9435 0.0848 0.3273 0.037 Uiso 1 1 calc R A .
C5 C 0.8255(3) 0.1042(2) 0.38750(13) 0.0287(7) Uani 1 1 d . A .
H5 H 0.8407 0.0556 0.4092 0.034 Uiso 1 1 calc R . .
C6 C 0.7417(2) 0.15863(19) 0.40374(12) 0.0219(6) Uani 1 1 d . . .
C7 C 0.6723(2) 0.14483(18) 0.45460(12) 0.0206(6) Uani 1 1 d . A .
C8 C 0.6684(3) 0.07075(19) 0.48365(13) 0.0263(7) Uani 1 1 d . . .
H8 H 0.7097 0.0250 0.4702 0.032 Uiso 1 1 calc R A .
C9 C 0.6044(3) 0.06297(19) 0.53238(13) 0.0254(7) Uani 1 1 d . A .
H9 H 0.5983 0.0117 0.5514 0.031 Uiso 1 1 calc R . .
C10 C 0.5499(2) 0.13211(18) 0.55243(12) 0.0203(6) Uani 1 1 d . . .
C11 C 0.5549(2) 0.20407(18) 0.52062(11) 0.0199(6) Uani 1 1 d . A .
H11 H 0.5171 0.2512 0.5344 0.024 Uiso 1 1 calc R . .
C12 C 0.9277(3) 0.2120(2) 0.25500(13) 0.0273(7) Uani 1 1 d . . .
C13 C 0.4834(2) 0.13101(19) 0.60706(13) 0.0239(6) Uani 1 1 d . A .
C14 C 0.7231(2) 0.50629(17) 0.44053(12) 0.0185(6) Uani 1 1 d . . .
C15 C 0.7989(2) 0.55949(19) 0.47036(13) 0.0237(6) Uani 1 1 d . A .
H15 H 0.8555 0.5378 0.4968 0.028 Uiso 1 1 calc R . .
C16 C 0.7921(3) 0.64312(19) 0.46171(13) 0.0262(7) Uani 1 1 d . . .
H16 H 0.8449 0.6785 0.4816 0.031 Uiso 1 1 calc R A .
C17 C 0.7087(3) 0.67573(19) 0.42421(13) 0.0253(7) Uani 1 1 d . A .
H17 H 0.7037 0.7334 0.4187 0.030 Uiso 1 1 calc R . .
C18 C 0.6327(3) 0.62420(19) 0.39490(13) 0.0272(7) Uani 1 1 d . . .
H18 H 0.5749 0.6463 0.3693 0.033 Uiso 1 1 calc R A .
C19 C 0.6409(3) 0.53970(19) 0.40287(13) 0.0239(6) Uani 1 1 d . A .
H19 H 0.5891 0.5045 0.3821 0.029 Uiso 1 1 calc R . .
C20 C 0.7681(2) 0.38729(18) 0.52924(12) 0.0205(6) Uani 1 1 d . . .
C21 C 0.6768(3) 0.38043(19) 0.56493(13) 0.0268(7) Uani 1 1 d . A .
H21 H 0.6010 0.3787 0.5485 0.032 Uiso 1 1 calc R . .
C22 C 0.6954(3) 0.3760(2) 0.62472(14) 0.0371(8) Uani 1 1 d . . .
H22 H 0.6328 0.3706 0.6490 0.044 Uiso 1 1 calc R A .
C23 C 0.8064(3) 0.3795(2) 0.64838(14) 0.0404(9) Uani 1 1 d . A .
H23 H 0.8198 0.3757 0.6891 0.048 Uiso 1 1 calc R . .
C24 C 0.8965(3) 0.3883(2) 0.61358(15) 0.0349(8) Uani 1 1 d . . .
H24 H 0.9719 0.3920 0.6303 0.042 Uiso 1 1 calc R A .
C25 C 0.8784(3) 0.3919(2) 0.55429(13) 0.0278(7) Uani 1 1 d . A .
H25 H 0.9416 0.3975 0.5304 0.033 Uiso 1 1 calc R . .
C26 C 0.8774(2) 0.37510(18) 0.42107(12) 0.0214(6) Uani 1 1 d . . .
C27 C 0.9367(2) 0.3038(2) 0.43689(14) 0.0281(7) Uani 1 1 d . A .
H27 H 0.9083 0.2686 0.4656 0.034 Uiso 1 1 calc R . .
C28 C 1.0372(3) 0.2843(2) 0.41081(16) 0.0414(9) Uani 1 1 d . . .
H28 H 1.0777 0.2359 0.4219 0.050 Uiso 1 1 calc R A .
C29 C 1.0786(3) 0.3350(3) 0.36868(18) 0.0492(10) Uani 1 1 d . A .
H29 H 1.1474 0.3213 0.3509 0.059 Uiso 1 1 calc R . .
C30 C 1.0207(3) 0.4044(3) 0.35270(18) 0.0485(10) Uani 1 1 d . . .
H30 H 1.0492 0.4390 0.3237 0.058 Uiso 1 1 calc R A .
C31 C 0.9202(3) 0.4248(2) 0.37857(14) 0.0331(8) Uani 1 1 d . A .
H31 H 0.8803 0.4732 0.3671 0.040 Uiso 1 1 calc R . .
C32 C 0.3506(2) 0.17939(17) 0.38079(12) 0.0209(6) Uani 1 1 d . . .
C33 C 0.3254(2) 0.19337(18) 0.43848(13) 0.0224(6) Uani 1 1 d . A .
H33 H 0.3630 0.2365 0.4594 0.027 Uiso 1 1 calc R . .
C34 C 0.2462(2) 0.14510(19) 0.46561(14) 0.0267(7) Uani 1 1 d . . .
H34 H 0.2320 0.1541 0.5052 0.032 Uiso 1 1 calc R A .
C35 C 0.1879(3) 0.08398(19) 0.43507(15) 0.0296(7) Uani 1 1 d . A .
H35 H 0.1324 0.0518 0.4532 0.036 Uiso 1 1 calc R . .
C36 C 0.2111(3) 0.07000(19) 0.37785(15) 0.0306(7) Uani 1 1 d . . .
H36 H 0.1708 0.0283 0.3568 0.037 Uiso 1 1 calc R A .
C37 C 0.2924(3) 0.11611(19) 0.35101(14) 0.0277(7) Uani 1 1 d . A .
H37 H 0.3089 0.1047 0.3121 0.033 Uiso 1 1 calc R . .
C38 C 0.3610(2) 0.31522(19) 0.30206(12) 0.0210(6) Uani 1 1 d . . .
C39 C 0.2794(3) 0.2808(2) 0.26395(14) 0.0311(7) Uani 1 1 d . A .
H39 H 0.2708 0.2229 0.2625 0.037 Uiso 1 1 calc R . .
C40 C 0.2104(3) 0.3298(2) 0.22804(14) 0.0332(8) Uani 1 1 d . . .
H40 H 0.1551 0.3051 0.2022 0.040 Uiso 1 1 calc R A .
C41 C 0.2214(3) 0.4135(2) 0.22949(13) 0.0336(8) Uani 1 1 d . A .
H41 H 0.1733 0.4470 0.2052 0.040 Uiso 1 1 calc R . .
C42 C 0.3030(3) 0.4483(2) 0.26655(16) 0.0454(10) Uani 1 1 d . . .
H42 H 0.3120 0.5062 0.2673 0.054 Uiso 1 1 calc R A .
C43 C 0.3721(3) 0.3996(2) 0.30279(15) 0.0362(8) Uani 1 1 d . A .
H43 H 0.4276 0.4246 0.3283 0.043 Uiso 1 1 calc R . .
C44 C 0.5187(2) 0.1854(2) 0.29215(13) 0.0257(7) Uani 1 1 d . . .
C45 C 0.5505(3) 0.1038(2) 0.30298(15) 0.0337(8) Uani 1 1 d . A .
H45 H 0.5264 0.0764 0.3365 0.040 Uiso 1 1 calc R . .
C46 C 0.6180(3) 0.0631(2) 0.26402(17) 0.0425(9) Uani 1 1 d . . .
H46 H 0.6385 0.0074 0.2707 0.051 Uiso 1 1 calc R A .
C47 C 0.6553(3) 0.1030(3) 0.21599(16) 0.0451(10) Uani 1 1 d . A .
H47 H 0.7033 0.0751 0.1905 0.054 Uiso 1 1 calc R . .
C48 C 0.6234(3) 0.1831(3) 0.20455(15) 0.0413(9) Uani 1 1 d . . .
H48 H 0.6482 0.2101 0.1710 0.050 Uiso 1 1 calc R A .
C49 C 0.5547(3) 0.2242(2) 0.24254(13) 0.0323(8) Uani 1 1 d . A .
H49 H 0.5321 0.2792 0.2346 0.039 Uiso 1 1 calc R . .
O1S O 0.5521(3) 0.4300(2) 0.07326(18) 0.0857(11) Uani 1 1 d . . .
H1S H 0.6040 0.4125 0.0963 0.129 Uiso 1 1 calc R . .
C1S C 0.4818(4) 0.3631(3) 0.0538(2) 0.0684(14) Uani 1 1 d . . .
H1S1 H 0.5308 0.3146 0.0480 0.082 Uiso 1 1 calc R . .
H1S2 H 0.4446 0.3775 0.0159 0.082 Uiso 1 1 calc R . .
C2S C 0.3933(4) 0.3411(3) 0.0938(2) 0.0598(12) Uani 1 1 d . . .
H2S1 H 0.4293 0.3258 0.1313 0.090 Uiso 1 1 calc R . .
H2S2 H 0.3487 0.2947 0.0780 0.090 Uiso 1 1 calc R . .
H2S3 H 0.3427 0.3882 0.0988 0.090 Uiso 1 1 calc R . .
O2S O 0.7215(3) 0.3940(3) 0.1598(2) 0.1013(14) Uani 1 1 d . . .

loop_
_atom_site_aniso_label
_atom_site_aniso_U_11
_atom_site_aniso_U_22
_atom_site_aniso_U_33
_atom_site_aniso_U_23
_atom_site_aniso_U_13
_atom_site_aniso_U_12
Ru1 0.01457(11) 0.02149(12) 0.01374(11) -0.00036(10) 0.00072(7) 0.00027(9)
P1 0.0145(3) 0.0220(4) 0.0149(3) 0.0022(3) 0.0007(3) -0.0001(3)
P2 0.0171(3) 0.0234(4) 0.0166(4) -0.0021(3) 0.0007(3) 0.0001(3)
O1 0.0298(12) 0.0387(14) 0.0333(13) -0.0030(11) 0.0085(10) 0.0029(11)
O2 0.0296(12) 0.0421(13) 0.0182(11) 0.0008(10) 0.0104(9) -0.0014(10)
O3 0.0304(12) 0.0523(15) 0.0261(12) 0.0006(11) 0.0105(10) 0.0078(11)
O4 0.0294(11) 0.0294(12) 0.0178(10) -0.0012(9) 0.0059(8) 0.0009(9)
O5 0.0582(17) 0.0299(13) 0.0419(15) 0.0018(11) 0.0276(12) -0.0037(12)
N1 0.0154(11) 0.0263(13) 0.0139(11) 0.0002(10) 0.0001(9) 0.0006(10)
N2 0.0176(11) 0.0226(13) 0.0148(11) -0.0001(10) 0.0017(9) 0.0011(9)
C1 0.0226(15) 0.0244(16) 0.0194(14) 0.0031(12) -0.0015(11) -0.0060(12)
C2 0.0181(14) 0.0293(16) 0.0166(14) -0.0022(12) -0.0019(11) -0.0029(12)
C3 0.0178(14) 0.0385(18) 0.0165(14) 0.0000(13) 0.0015(11) 0.0012(13)
C4 0.0253(16) 0.043(2) 0.0259(16) -0.0018(15) 0.0060(13) 0.0117(14)
C5 0.0259(16) 0.0372(19) 0.0233(16) 0.0050(14) 0.0058(12) 0.0102(14)
C6 0.0204(14) 0.0291(16) 0.0163(14) -0.0001(12) 0.0009(11) 0.0009(12)
C7 0.0204(14) 0.0248(16) 0.0164(14) -0.0024(12) 0.0003(11) 0.0027(12)
C8 0.0286(16) 0.0267(17) 0.0240(15) 0.0003(13) 0.0046(12) 0.0062(13)
C9 0.0271(16) 0.0243(16) 0.0253(16) 0.0038(13) 0.0057(12) 0.0030(13)
C10 0.0187(14) 0.0263(16) 0.0160(13) -0.0004(12) 0.0019(11) -0.0007(12)
C11 0.0173(13) 0.0253(16) 0.0171(14) -0.0039(11) 0.0012(10) -0.0005(11)
C12 0.0201(15) 0.043(2) 0.0191(15) -0.0044(14) 0.0020(12) -0.0003(13)
C13 0.0213(15) 0.0301(17) 0.0205(15) 0.0029(13) 0.0026(11) 0.0032(13)
C14 0.0166(13) 0.0213(15) 0.0182(13) 0.0010(12) 0.0059(11) -0.0003(11)
C15 0.0177(14) 0.0268(16) 0.0264(16) 0.0009(13) -0.0017(12) 0.0022(12)
C16 0.0226(15) 0.0259(17) 0.0299(17) -0.0034(14) -0.0004(12) -0.0031(13)
C17 0.0248(15) 0.0245(17) 0.0269(16) 0.0016(13) 0.0047(12) 0.0007(12)
C18 0.0264(16) 0.0293(17) 0.0255(16) 0.0061(14) -0.0020(12) 0.0019(13)
C19 0.0219(14) 0.0255(16) 0.0242(15) 0.0039(13) 0.0007(12) -0.0027(12)
C20 0.0222(14) 0.0216(15) 0.0175(14) 0.0031(12) -0.0016(11) -0.0038(12)
C21 0.0285(16) 0.0315(18) 0.0204(15) 0.0000(13) 0.0011(12) -0.0069(13)
C22 0.043(2) 0.047(2) 0.0212(16) -0.0007(15) 0.0070(14) -0.0110(17)
C23 0.053(2) 0.049(2) 0.0184(16) 0.0035(16) -0.0068(15) -0.0091(18)
C24 0.0355(19) 0.037(2) 0.0314(18) 0.0017(15) -0.0109(14) -0.0027(15)
C25 0.0277(16) 0.0306(17) 0.0245(16) 0.0025(14) -0.0052(12) -0.0027(13)
C26 0.0165(13) 0.0256(16) 0.0221(15) -0.0016(12) -0.0001(11) -0.0001(12)
C27 0.0206(14) 0.0316(18) 0.0314(17) -0.0021(14) -0.0064(12) 0.0029(13)
C28 0.0273(18) 0.044(2) 0.051(2) -0.0182(19) -0.0110(16) 0.0139(16)
C29 0.0245(18) 0.064(3) 0.060(3) -0.020(2) 0.0137(17) 0.0021(18)
C30 0.041(2) 0.052(2) 0.055(2) -0.002(2) 0.0294(19) -0.0058(19)
C31 0.0315(18) 0.0344(19) 0.0346(18) 0.0033(15) 0.0152(14) 0.0021(14)
C32 0.0188(13) 0.0212(15) 0.0225(14) 0.0014(12) -0.0015(11) 0.0030(11)
C33 0.0178(13) 0.0227(15) 0.0266(15) 0.0004(13) 0.0008(11) 0.0007(12)
C34 0.0224(15) 0.0290(17) 0.0289(16) 0.0019(14) 0.0041(12) 0.0042(13)
C35 0.0245(16) 0.0218(16) 0.043(2) 0.0070(14) 0.0047(14) 0.0002(13)
C36 0.0272(16) 0.0217(16) 0.042(2) -0.0009(15) -0.0027(14) -0.0024(13)
C37 0.0299(17) 0.0257(17) 0.0273(16) -0.0032(13) -0.0022(13) -0.0010(13)
C38 0.0183(13) 0.0297(16) 0.0149(13) 0.0008(12) 0.0020(10) 0.0018(12)
C39 0.0268(16) 0.0347(18) 0.0310(17) 0.0051(15) -0.0056(13) -0.0063(14)
C40 0.0229(16) 0.050(2) 0.0262(17) 0.0077(15) -0.0059(13) -0.0058(15)
C41 0.0339(18) 0.045(2) 0.0216(16) 0.0077(15) -0.0034(13) 0.0104(16)
C42 0.066(3) 0.0291(19) 0.039(2) 0.0001(16) -0.0215(19) 0.0093(18)
C43 0.043(2) 0.0307(19) 0.0327(18) -0.0045(15) -0.0176(15) 0.0035(16)
C44 0.0176(14) 0.0367(18) 0.0227(15) -0.0093(14) -0.0020(11) 0.0000(13)
C45 0.0266(17) 0.039(2) 0.0351(19) -0.0129(16) -0.0037(14) 0.0045(15)
C46 0.0344(19) 0.043(2) 0.049(2) -0.0216(19) -0.0080(17) 0.0083(16)
C47 0.0261(18) 0.070(3) 0.039(2) -0.032(2) -0.0017(15) 0.0033(18)
C48 0.0242(16) 0.073(3) 0.0266(17) -0.0217(18) 0.0008(13) -0.0035(18)
C49 0.0237(16) 0.051(2) 0.0226(16) -0.0083(15) -0.0001(12) 0.0005(15)
O1S 0.089(3) 0.066(2) 0.102(3) -0.023(2) 0.004(2) -0.037(2)
C1S 0.062(3) 0.062(3) 0.083(3) -0.027(3) 0.020(3) -0.018(2)
C2S 0.070(3) 0.043(2) 0.068(3) -0.002(2) 0.013(2) 0.004(2)
O2S 0.048(2) 0.100(3) 0.156(4) -0.032(3) 0.003(2) 0.005(2)

loop_
_atom_type_symbol
_atom_type_description
_atom_type_scat_dispersion_real
_atom_type_scat_dispersion_imag
_atom_type_scat_source
C C 0.0033 0.0016 'International Tables Vol C Tables 4.2.6.8 and 6.1.1.4'
H H 0.0000 0.0000 'International Tables Vol C Tables 4.2.6.8 and 6.1.1.4'
N N 0.0061 0.0033 'International Tables Vol C Tables 4.2.6.8 and 6.1.1.4'
O O 0.0106 0.0060 'International Tables Vol C Tables 4.2.6.8 and 6.1.1.4'
P P 0.1023 0.0942 'International Tables Vol C Tables 4.2.6.8 and 6.1.1.4'
Ru Ru -1.2594 0.8363 'International Tables Vol C Tables 4.2.6.8 and 6.1.1.4'
Cl Cl 0.1484 0.1585 'International Tables Vol C Tables 4.2.6.8 and 6.1.1.4'

loop_
_geom_angle_atom_site_label_1
_geom_angle_atom_site_label_2
_geom_angle_atom_site_label_3
_geom_angle
P1 Ru1 H1R 82.7(11)
P1 Ru1 Cl1 83.6(5)
P1 Ru1 P2 166.58(3)
P2 Ru1 H1R 83.9(11)
P2 Ru1 Cl1 83.1(5)
N1 Ru1 H1R 91.7(11)
N1 Ru1 Cl1 88.8(5)
N1 Ru1 P1 91.51(6)
N1 Ru1 P2 89.76(6)
N1 Ru1 N2 75.70(8)
N2 Ru1 H1R 167.4(11)
N2 Ru1 Cl1 164.5(5)
N2 Ru1 P1 97.20(6)
N2 Ru1 P2 96.06(6)
C1 Ru1 H1R 89.7(11)
C1 Ru1 Cl1 92.6(5)
C1 Ru1 P1 88.61(9)
C1 Ru1 P2 90.46(9)
C1 Ru1 N1 178.58(11)
C1 Ru1 N2 102.88(10)
C14 P1 Ru1 117.26(9)
C20 P1 Ru1 117.98(9)
C20 P1 C14 102.06(13)
C26 P1 Ru1 111.41(10)
C26 P1 C14 102.42(13)
C26 P1 C20 103.74(13)
C32 P2 Ru1 118.04(9)
C32 P2 C38 102.65(13)
C38 P2 Ru1 117.40(10)
C44 P2 Ru1 110.53(9)
C44 P2 C32 105.39(14)
C44 P2 C38 100.85(13)
C12 O2 H20H 109.5
C2 N1 Ru1 124.4(2)
C2 N1 C6 118.4(2)
C6 N1 Ru1 117.21(17)
C7 N2 Ru1 114.98(18)
C11 N2 Ru1 127.04(19)
C11 N2 C7 117.5(2)
O1 C1 Ru1 177.7(3)
N1 C2 H2 118.5
N1 C2 C3 123.0(3)
C3 C2 H2 118.5
C2 C3 C12 121.6(3)
C4 C3 C2 118.1(3)
C4 C3 C12 120.3(3)
C3 C4 H4 120.1
C3 C4 C5 119.7(3)
C5 C4 H4 120.1
C4 C5 H5 120.5
C4 C5 C6 119.1(3)
C6 C5 H5 120.5
N1 C6 C5 121.7(3)
N1 C6 C7 115.5(2)
C5 C6 C7 122.8(3)
N2 C7 C6 115.1(3)
N2 C7 C8 121.4(3)
C8 C7 C6 123.4(3)
C7 C8 H8 119.8
C7 C8 C9 120.4(3)
C9 C8 H8 119.8
C8 C9 H9 120.9
C10 C9 C8 118.2(3)
C10 C9 H9 120.9
C9 C10 C11 118.5(3)
C9 C10 C13 122.2(3)
C11 C10 C13 119.3(3)
N2 C11 C10 123.6(3)
N2 C11 H11 118.2
C10 C11 H11 118.2
O2 C12 C3 112.9(3)
O3 C12 O2 125.7(3)
O3 C12 C3 121.3(3)
O4 C13 C10 114.6(3)
O5 C13 O4 127.0(3)
O5 C13 C10 118.3(3)
C15 C14 P1 119.2(2)
C19 C14 P1 122.4(2)
C19 C14 C15 118.4(3)
C14 C15 H15 119.7
C16 C15 C14 120.6(3)
C16 C15 H15 119.7
C15 C16 H16 119.8
C15 C16 C17 120.4(3)
C17 C16 H16 119.8
C16 C17 H17 120.1
C18 C17 C16 119.7(3)
C18 C17 H17 120.1
C17 C18 H18 120.1
C17 C18 C19 119.9(3)
C19 C18 H18 120.1
C14 C19 C18 121.0(3)
C14 C19 H19 119.5
C18 C19 H19 119.5
C21 C20 P1 119.0(2)
C21 C20 C25 118.9(3)
C25 C20 P1 122.1(2)
C20 C21 H21 119.8
C20 C21 C22 120.5(3)
C22 C21 H21 119.8
C21 C22 H22 120.3
C23 C22 C21 119.3(3)
C23 C22 H22 120.3
C22 C23 H23 119.8
C24 C23 C22 120.5(3)
C24 C23 H23 119.8
C23 C24 H24 119.8
C23 C24 C25 120.4(3)
C25 C24 H24 119.8
C20 C25 H25 119.8
C24 C25 C20 120.4(3)
C24 C25 H25 119.8
C27 C26 P1 119.4(2)
C31 C26 P1 121.6(2)
C31 C26 C27 118.7(3)
C26 C27 H27 120.0
C28 C27 C26 120.0(3)
C28 C27 H27 120.0
C27 C28 H28 119.9
C29 C28 C27 120.3(3)
C29 C28 H28 119.9
C28 C29 H29 120.0
C30 C29 C28 120.0(3)
C30 C29 H29 120.0
C29 C30 H30 119.9
C29 C30 C31 120.2(4)
C31 C30 H30 119.9
C26 C31 C30 120.7(3)
C26 C31 H31 119.6
C30 C31 H31 119.6
C33 C32 P2 118.5(2)
C37 C32 P2 123.4(2)
C37 C32 C33 118.0(3)
C32 C33 H33 119.5
C34 C33 C32 121.0(3)
C34 C33 H33 119.5
C33 C34 H34 120.0
C35 C34 C33 120.0(3)
C35 C34 H34 120.0
C34 C35 H35 120.2
C34 C35 C36 119.6(3)
C36 C35 H35 120.2
C35 C36 H36 119.6
C37 C36 C35 120.8(3)
C37 C36 H36 119.6
C32 C37 H37 119.7
C36 C37 C32 120.5(3)
C36 C37 H37 119.7
C39 C38 P2 119.3(2)
C43 C38 P2 122.5(2)
C43 C38 C39 118.1(3)
C38 C39 H39 119.5
C40 C39 C38 120.9(3)
C40 C39 H39 119.5
C39 C40 H40 119.7
C41 C40 C39 120.5(3)
C41 C40 H40 119.7
C40 C41 H41 120.4
C40 C41 C42 119.1(3)
C42 C41 H41 120.4
C41 C42 H42 119.7
C41 C42 C43 120.7(3)
C43 C42 H42 119.7
C38 C43 C42 120.6(3)
C38 C43 H43 119.7
C42 C43 H43 119.7
C45 C44 P2 121.2(2)
C49 C44 P2 118.6(3)
C49 C44 C45 119.3(3)
C44 C45 H45 120.4
C46 C45 C44 119.3(3)
C46 C45 H45 120.4
C45 C46 H46 119.7
C47 C46 C45 120.7(4)
C47 C46 H46 119.7
C46 C47 H47 119.8
C46 C47 C48 120.5(3)
C48 C47 H47 119.8
C47 C48 H48 120.2
C47 C48 C49 119.5(4)
C49 C48 H48 120.2
C44 C49 H49 119.7
C48 C49 C44 120.7(4)
C48 C49 H49 119.7
C1S O1S H1S 109.5
O1S C1S H1S1 108.8
O1S C1S H1S2 108.8
O1S C1S C2S 113.7(4)
H1S1 C1S H1S2 107.7
C2S C1S H1S1 108.8
C2S C1S H1S2 108.8
C1S C2S H2S1 109.5
C1S C2S H2S2 109.5
C1S C2S H2S3 109.5
H2S1 C2S H2S2 109.5
H2S1 C2S H2S3 109.5
H2S2 C2S H2S3 109.5

loop_
_geom_bond_atom_site_label_1
_geom_bond_atom_site_label_2
_geom_bond_distance
Ru1 H1R 1.601(5)
Ru1 Cl1 2.423(5)
Ru1 P1 2.3527(8)
Ru1 P2 2.3674(8)
Ru1 N1 2.136(2)
Ru1 N2 2.184(2)
Ru1 C1 1.870(3)
Cl1 H1R 0.828(9)
P1 C14 1.838(3)
P1 C20 1.836(3)
P1 C26 1.819(3)
P2 C32 1.840(3)
P2 C38 1.843(3)
P2 C44 1.824(3)
O1 C1 1.134(4)
O2 H20H 0.8400
O2 C12 1.312(4)
O3 C12 1.212(4)
O4 C13 1.257(4)
O5 C13 1.240(4)
N1 C2 1.349(3)
N1 C6 1.354(4)
N2 C7 1.360(4)
N2 C11 1.349(3)
C2 H2 0.9500
C2 C3 1.387(4)
C3 C4 1.384(4)
C3 C12 1.508(4)
C4 H4 0.9500
C4 C5 1.386(4)
C5 H5 0.9500
C5 C6 1.389(4)
C6 C7 1.481(4)
C7 C8 1.384(4)
C8 H8 0.9500
C8 C9 1.391(4)
C9 H9 0.9500
C9 C10 1.387(4)
C10 C11 1.388(4)
C10 C13 1.518(4)
C11 H11 0.9500
C14 C15 1.400(4)
C14 C19 1.381(4)
C15 H15 0.9500
C15 C16 1.380(4)
C16 H16 0.9500
C16 C17 1.383(4)
C17 H17 0.9500
C17 C18 1.379(4)
C18 H18 0.9500
C18 C19 1.392(4)
C19 H19 0.9500
C20 C21 1.388(4)
C20 C25 1.394(4)
C21 H21 0.9500
C21 C22 1.394(4)
C22 H22 0.9500
C22 C23 1.389(5)
C23 H23 0.9500
C23 C24 1.366(5)
C24 H24 0.9500
C24 C25 1.381(4)
C25 H25 0.9500
C26 C27 1.394(4)
C26 C31 1.387(4)
C27 H27 0.9500
C27 C28 1.386(5)
C28 H28 0.9500
C28 C29 1.384(6)
C29 H29 0.9500
C29 C30 1.362(6)
C30 H30 0.9500
C30 C31 1.387(4)
C31 H31 0.9500
C32 C33 1.401(4)
C32 C37 1.400(4)
C33 H33 0.9500
C33 C34 1.390(4)
C34 H34 0.9500
C34 C35 1.383(4)
C35 H35 0.9500
C35 C36 1.385(5)
C36 H36 0.9500
C36 C37 1.385(4)
C37 H37 0.9500
C38 C39 1.389(4)
C38 C43 1.382(4)
C39 H39 0.9500
C39 C40 1.385(4)
C40 H40 0.9500
C40 C41 1.370(5)
C41 H41 0.9500
C41 C42 1.377(5)
C42 H42 0.9500
C42 C43 1.388(5)
C43 H43 0.9500
C44 C45 1.401(5)
C44 C49 1.395(4)
C45 H45 0.9500
C45 C46 1.396(5)
C46 H46 0.9500
C46 C47 1.377(6)
C47 H47 0.9500
C47 C48 1.381(6)
C48 H48 0.9500
C48 C49 1.392(4)
C49 H49 0.9500
O1S H1S 0.8400
O1S C1S 1.427(5)
C1S H1S1 0.9900
C1S H1S2 0.9900
C1S C2S 1.468(6)
C2S H2S1 0.9800
C2S H2S2 0.9800
C2S H2S3 0.9800

loop_
_geom_torsion_atom_site_label_1
_geom_torsion_atom_site_label_2
_geom_torsion_atom_site_label_3
_geom_torsion_atom_site_label_4
_geom_torsion
Ru1 P1 C14 C15 172.92(19)
Ru1 P1 C14 C19 -9.2(3)
Ru1 P1 C20 C21 -41.6(3)
Ru1 P1 C20 C25 141.4(2)
Ru1 P1 C26 C27 -74.1(2)
Ru1 P1 C26 C31 99.3(3)
Ru1 P2 C32 C33 27.7(3)
Ru1 P2 C32 C37 -154.8(2)
Ru1 P2 C38 C39 177.3(2)
Ru1 P2 C38 C43 -0.2(3)
Ru1 P2 C44 C45 86.3(3)
Ru1 P2 C44 C49 -82.5(2)
Ru1 N1 C2 C3 177.8(2)
Ru1 N1 C6 C5 -176.5(2)
Ru1 N1 C6 C7 1.3(3)
Ru1 N2 C7 C6 13.8(3)
Ru1 N2 C7 C8 -165.8(2)
Ru1 N2 C11 C10 166.2(2)
Cl1 Ru1 P1 C14 45.2(5)
Cl1 Ru1 P1 C20 167.9(5)
Cl1 Ru1 P1 C26 -72.3(5)
Cl1 Ru1 P2 C32 -164.1(5)
Cl1 Ru1 P2 C38 -40.4(5)
Cl1 Ru1 P2 C44 74.5(5)
Cl1 Ru1 N1 C2 5.6(5)
Cl1 Ru1 N1 C6 -175.0(5)
Cl1 Ru1 N2 C7 -7.7(19)
Cl1 Ru1 N2 C11 -179.6(18)
P1 Ru1 P2 C32 -157.45(14)
P1 Ru1 P2 C38 -33.69(16)
P1 Ru1 P2 C44 81.18(16)
P1 Ru1 N1 C2 -78.0(2)
P1 Ru1 N1 C6 101.45(19)
P1 Ru1 N2 C7 -99.72(19)
P1 Ru1 N2 C11 88.5(2)
P1 C14 C15 C16 177.2(2)
P1 C14 C19 C18 -178.3(2)
P1 C20 C21 C22 -178.8(3)
P1 C20 C25 C24 178.0(3)
P1 C26 C27 C28 174.4(2)
P1 C26 C31 C30 -174.1(3)
P2 Ru1 P1 C14 38.57(16)
P2 Ru1 P1 C20 161.25(14)
P2 Ru1 P1 C26 -78.93(16)
P2 Ru1 N1 C2 88.7(2)
P2 Ru1 N1 C6 -91.92(19)
P2 Ru1 N2 C7 78.20(19)
P2 Ru1 N2 C11 -93.6(2)
P2 C32 C33 C34 178.5(2)
P2 C32 C37 C36 -176.4(2)
P2 C38 C39 C40 -178.1(2)
P2 C38 C43 C42 177.8(3)
P2 C44 C45 C46 -168.5(2)
P2 C44 C49 C48 167.8(2)
N1 Ru1 P1 C14 133.85(11)
N1 Ru1 P1 C20 -103.47(13)
N1 Ru1 P1 C26 16.34(12)
N1 Ru1 P2 C32 107.06(12)
N1 Ru1 P2 C38 -129.18(12)
N1 Ru1 P2 C44 -14.31(13)
N1 Ru1 N2 C7 -10.00(19)
N1 Ru1 N2 C11 178.2(2)
N1 C2 C3 C4 -0.1(4)
N1 C2 C3 C12 179.1(3)
N1 C6 C7 N2 -10.2(4)
N1 C6 C7 C8 169.4(3)
N2 Ru1 P1 C14 -150.37(11)
N2 Ru1 P1 C20 -27.69(13)
N2 Ru1 P1 C26 92.12(12)
N2 Ru1 P2 C32 31.47(12)
N2 Ru1 P2 C38 155.23(11)
N2 Ru1 P2 C44 -89.90(13)
N2 Ru1 N1 C2 -175.0(2)
N2 Ru1 N1 C6 4.40(19)
N2 C7 C8 C9 -2.7(5)
C1 Ru1 P1 C14 -47.56(13)
C1 Ru1 P1 C20 75.11(14)
C1 Ru1 P1 C26 -165.07(13)
C1 Ru1 P2 C32 -71.53(14)
C1 Ru1 P2 C38 52.23(13)
C1 Ru1 P2 C44 167.09(14)
C1 Ru1 N2 C7 170.1(2)
C1 Ru1 N2 C11 -1.8(2)
C2 N1 C6 C5 3.0(4)
C2 N1 C6 C7 -179.2(2)
C2 C3 C4 C5 0.6(5)
C2 C3 C12 O2 -5.1(4)
C2 C3 C12 O3 176.0(3)
C3 C4 C5 C6 0.6(5)
C4 C3 C12 O2 174.1(3)
C4 C3 C12 O3 -4.7(5)
C4 C5 C6 N1 -2.5(5)
C4 C5 C6 C7 179.8(3)
C5 C6 C7 N2 167.6(3)
C5 C6 C7 C8 -12.8(5)
C6 N1 C2 C3 -1.6(4)
C6 C7 C8 C9 177.7(3)
C7 N2 C11 C10 -5.4(4)
C7 C8 C9 C10 -3.2(5)
C8 C9 C10 C11 4.6(4)
C8 C9 C10 C13 -176.7(3)
C9 C10 C11 N2 -0.3(4)
C9 C10 C13 O4 151.9(3)
C9 C10 C13 O5 -28.8(4)
C11 N2 C7 C6 -173.5(2)
C11 N2 C7 C8 6.9(4)
C11 C10 C13 O4 -29.3(4)
C11 C10 C13 O5 149.9(3)
C12 C3 C4 C5 -178.6(3)
C13 C10 C11 N2 -179.1(3)
C14 P1 C20 C21 88.5(3)
C14 P1 C20 C25 -88.5(3)
C14 P1 C26 C27 159.7(2)
C14 P1 C26 C31 -26.9(3)
C14 C15 C16 C17 1.3(5)
C15 C14 C19 C18 -0.4(4)
C15 C16 C17 C18 -0.6(5)
C16 C17 C18 C19 -0.5(5)
C17 C18 C19 C14 1.0(5)
C19 C14 C15 C16 -0.7(4)
C20 P1 C14 C15 42.4(2)
C20 P1 C14 C19 -139.7(2)
C20 P1 C26 C27 53.8(3)
C20 P1 C26 C31 -132.8(3)
C20 C21 C22 C23 0.7(5)
C21 C20 C25 C24 1.0(5)
C21 C22 C23 C24 0.9(6)
C22 C23 C24 C25 -1.6(6)
C23 C24 C25 C20 0.6(5)
C25 C20 C21 C22 -1.7(5)
C26 P1 C14 C15 -64.8(2)
C26 P1 C14 C19 113.1(2)
C26 P1 C20 C21 -165.3(2)
C26 P1 C20 C25 17.7(3)
C26 C27 C28 C29 -0.5(5)
C27 C26 C31 C30 -0.7(5)
C27 C28 C29 C30 0.1(6)
C28 C29 C30 C31 0.1(6)
C29 C30 C31 C26 0.2(6)
C31 C26 C27 C28 0.8(5)
C32 P2 C38 C39 -51.5(3)
C32 P2 C38 C43 131.1(3)
C32 P2 C44 C45 -42.3(3)
C32 P2 C44 C49 148.9(2)
C32 C33 C34 C35 -2.2(4)
C33 C32 C37 C36 1.1(4)
C33 C34 C35 C36 1.6(5)
C34 C35 C36 C37 0.4(5)
C35 C36 C37 C32 -1.8(5)
C37 C32 C33 C34 0.9(4)
C38 P2 C32 C33 -103.2(2)
C38 P2 C32 C37 74.3(3)
C38 P2 C44 C45 -148.8(2)
C38 P2 C44 C49 42.4(3)
C38 C39 C40 C41 -0.1(5)
C39 C38 C43 C42 0.3(5)
C39 C40 C41 C42 0.9(5)
C40 C41 C42 C43 -1.1(6)
C41 C42 C43 C38 0.5(6)
C43 C38 C39 C40 -0.5(5)
C44 P2 C32 C33 151.7(2)
C44 P2 C32 C37 -30.8(3)
C44 P2 C38 C39 57.2(3)
C44 P2 C38 C43 -120.3(3)
C44 C45 C46 C47 1.4(5)
C45 C44 C49 C48 -1.2(5)
C45 C46 C47 C48 -2.1(5)
C46 C47 C48 C49 1.1(5)
C47 C48 C49 C44 0.5(5)
C49 C44 C45 C46 0.3(5)
